data_1506069
loop_
_publ_author_name
'Xu, Feng'
'Zhang, Shiwei'
'Wu, Xiangnan'
'Liu, Yu'
'Shi, Weifeng'
'Wang, Jianbo'

_publ_section_title
;
 2,3-migration in Rh(II)-catalyzed reactions of beta-trifluoroacetamido
 alpha-diazocarbonyl compounds.
;
_journal_issue 15
_journal_name_full 'Organic letters'
_journal_page_first 3207
_journal_page_last 3210
_journal_paper_doi 10.1021/ol061047d
_journal_volume 8
_journal_year 2006
_chemical_formula_sum 'C18 H14 F3 N O3'
_chemical_formula_weight 349.30
_chemical_name_systematic
; 
 ? 
;
_space_group_IT_number 14
_symmetry_cell_setting monoclinic
_symmetry_space_group_name_Hall '-P 2ybc'
_symmetry_space_group_name_H-M 'P 1 21/c 1'
_atom_sites_solution_hydrogens geom
_atom_sites_solution_primary direct
_atom_sites_solution_secondary difmap
_audit_creation_method SHELXL-97
_cell_angle_alpha 90.00
_cell_angle_beta 90.69(3)
_cell_angle_gamma 90.00
_cell_formula_units_Z 4
_cell_length_a 10.701(2)
_cell_length_b 9.1912(18)
_cell_length_c 17.628(4)
_cell_measurement_reflns_used 8246
_cell_measurement_temperature 293(2)
_cell_measurement_theta_max 25.04
_cell_measurement_theta_min 2.031
_cell_volume 1733.7(6)
_computing_cell_refinement Rapid-AUTO
_computing_data_collection 'Rapid-AUTO (Rigaku,2000)'
_computing_data_reduction 'CrystalStructure (Rigaku/MSC,2000)'
_computing_molecular_graphics 'Siemens SHELXTL V4.2,(Sheldrick,1990)'
_computing_publication_material SHELXL-97,(Sheldrick,1997)
_computing_structure_refinement SHELXL-97,(Sheldrick,1997)
_computing_structure_solution SHELXS-97,(Sheldrick,1997)
_diffrn_ambient_temperature 293(2)
_diffrn_detector_area_resol_mean 10.00
_diffrn_measured_fraction_theta_full 0.990
_diffrn_measured_fraction_theta_max 0.990
_diffrn_measurement_device_type 'Rigaku RAXIS RAPID IP'
_diffrn_measurement_method \W
_diffrn_radiation_monochromator graphite
_diffrn_radiation_source 'fine-focus sealed tube'
_diffrn_radiation_type MoK\a
_diffrn_radiation_wavelength 0.71073
_diffrn_reflns_av_R_equivalents 0.0280
_diffrn_reflns_av_sigmaI/netI 0.0567
_diffrn_reflns_limit_h_max 12
_diffrn_reflns_limit_h_min -12
_diffrn_reflns_limit_k_max 10
_diffrn_reflns_limit_k_min -10
_diffrn_reflns_limit_l_max 21
_diffrn_reflns_limit_l_min -21
_diffrn_reflns_number 8246
_diffrn_reflns_theta_full 25.14
_diffrn_reflns_theta_max 25.14
_diffrn_reflns_theta_min 2.31
_diffrn_standards_decay_% 0
_diffrn_standards_interval_count 0
_diffrn_standards_interval_time 0
_diffrn_standards_number 0
_exptl_absorpt_coefficient_mu 0.112
_exptl_absorpt_correction_T_max 0.980
_exptl_absorpt_correction_T_min 0.951
_exptl_absorpt_correction_type empirical
_exptl_absorpt_process_details
; 
                                  HIGASHI, T. (1995). Abscor-Empirical
                                  Absorption Correction based on Fourier
                                  Series Approximation.
                                  Rigaku Corporation,Tokyo,Japan.
;
_exptl_crystal_colour colouless
_exptl_crystal_density_diffrn 1.338
_exptl_crystal_density_method 'not measured'
_exptl_crystal_description block
_exptl_crystal_F_000 720
_exptl_crystal_size_max 0.45
_exptl_crystal_size_mid 0.30
_exptl_crystal_size_min 0.18
_refine_diff_density_max 0.119
_refine_diff_density_min -0.108
_refine_diff_density_rms 0.027
_refine_ls_extinction_coef 0.0475(17)
_refine_ls_extinction_expression Fc^*^=kFc[1+0.001xFc^2^\l^3^/sin(2\q)]^-1/4^
_refine_ls_extinction_method SHELXL
_refine_ls_goodness_of_fit_ref 0.955
_refine_ls_hydrogen_treatment mixed
_refine_ls_matrix_type full
_refine_ls_number_parameters 281
_refine_ls_number_reflns 3063
_refine_ls_number_restraints 0
_refine_ls_restrained_S_all 0.955
_refine_ls_R_factor_all 0.0989
_refine_ls_R_factor_gt 0.0379
_refine_ls_shift/su_max 0.001
_refine_ls_shift/su_mean 0.000
_refine_ls_structure_factor_coef Fsqd
_refine_ls_weighting_details 'calc w=1/[\s^2^(Fo^2^)+(0.0300P)^2^+0.0000P] where P=(Fo^2^+2Fc^2^)/3'
_refine_ls_weighting_scheme calc
_refine_ls_wR_factor_gt 0.0745
_refine_ls_wR_factor_ref 0.0838
_reflns_number_gt 1388
_reflns_number_total 3063
_reflns_threshold_expression >2sigma(I)
_cod_data_source_file ol061047dsi20060501_064311.cif
_cod_data_source_block a
_cod_original_sg_symbol_H-M P2(1)/c
_cod_database_code 1506069

loop_
_symmetry_equiv_pos_as_xyz
'x, y, z'
'-x, y+1/2, -z+1/2'
'-x, -y, -z'
'x, -y-1/2, z-1/2'

loop_
_atom_site_label
_atom_site_type_symbol
_atom_site_fract_x
_atom_site_fract_y
_atom_site_fract_z
_atom_site_U_iso_or_equiv
_atom_site_adp_type
_atom_site_occupancy
_atom_site_symmetry_multiplicity
_atom_site_calc_flag
_atom_site_refinement_flags
F1A F 0.0767(17) 0.173(3) 0.0305(9) 0.152(8) Uani 0.50 1 d P
F2A F 0.1229(18) 0.080(2) -0.0577(9) 0.170(7) Uani 0.50 1 d P
F3A F 0.0176(14) 0.269(2) -0.0665(9) 0.124(7) Uani 0.50 1 d P
F1B F 0.053(2) 0.178(2) 0.0456(12) 0.089(4) Uani 0.30 1 d P
F2B F 0.089(3) 0.127(4) -0.0796(13) 0.19(2) Uani 0.30 1 d P
F3B F 0.006(2) 0.328(3) -0.034(2) 0.171(10) Uani 0.30 1 d P
F1C F 0.123(2) 0.090(3) -0.014(4) 0.244(19) Uani 0.20 1 d P
F2C F 0.043(3) 0.243(6) -0.089(2) 0.130(16) Uani 0.20 1 d P
F3C F 0.0238(15) 0.255(6) 0.0291(18) 0.23(2) Uani 0.20 1 d P
O1 O 0.29142(12) 0.25474(14) 0.03759(6) 0.0753(4) Uani 1 1 d .
O2 O 0.44117(14) 0.11445(17) -0.05927(8) 0.0969(5) Uani 1 1 d .
O3 O 0.61128(14) 0.23482(16) -0.01781(8) 0.0986(5) Uani 1 1 d .
N1 N 0.26915(14) 0.38286(18) -0.07199(9) 0.0743(5) Uani 1 1 d .
C1 C 0.4897(2) 0.2024(3) -0.01845(11) 0.0780(6) Uani 1 1 d .
C2 C 0.42007(17) 0.2866(2) 0.03844(10) 0.0685(6) Uani 1 1 d .
C3 C 0.46945(17) 0.3673(2) 0.09204(11) 0.0727(6) Uani 1 1 d .
H3 H 0.5560 0.3753 0.0908 0.087 Uiso 1 1 calc R
C4 C 0.4100(2) 0.4468(2) 0.15336(11) 0.0726(6) Uani 1 1 d .
C5 C 0.4816(2) 0.4791(2) 0.21647(13) 0.0934(7) Uani 1 1 d .
H5 H 0.5654 0.4520 0.2179 0.112 Uiso 1 1 calc R
C6 C 0.4321(3) 0.5500(3) 0.27681(14) 0.1168(9) Uani 1 1 d .
H6 H 0.4824 0.5704 0.3189 0.140 Uiso 1 1 calc R
C7 C 0.3107(3) 0.5912(3) 0.27648(15) 0.1151(9) Uani 1 1 d .
H7 H 0.2776 0.6385 0.3184 0.138 Uiso 1 1 calc R
C8 C 0.2364(3) 0.5630(3) 0.21394(19) 0.1198(9) Uani 1 1 d .
H8 H 0.1534 0.5932 0.2127 0.144 Uiso 1 1 calc R
C9 C 0.2859(2) 0.4896(2) 0.15317(13) 0.0973(7) Uani 1 1 d .
H9 H 0.2353 0.4685 0.1114 0.117 Uiso 1 1 calc R
C10 C 0.22729(17) 0.2942(2) -0.02613(11) 0.0688(5) Uani 1 1 d .
C11 C 0.1029(3) 0.2144(6) -0.0279(3) 0.0994(10) Uani 1 1 d .
C12 C 0.20862(17) 0.4198(2) -0.14138(12) 0.0688(5) Uani 1 1 d .
C13 C 0.1441(2) 0.5478(3) -0.14753(15) 0.0973(7) Uani 1 1 d .
H13 H 0.1343 0.6075 -0.1054 0.117 Uiso 1 1 calc R
C14 C 0.0931(2) 0.5879(3) -0.2175(2) 0.1159(9) Uani 1 1 d .
H14 H 0.0473 0.6734 -0.2223 0.139 Uiso 1 1 calc R
C15 C 0.1109(2) 0.5011(4) -0.27890(16) 0.1134(9) Uani 1 1 d .
H15 H 0.0771 0.5276 -0.3257 0.136 Uiso 1 1 calc R
C16 C 0.1767(2) 0.3776(3) -0.27240(13) 0.1029(8) Uani 1 1 d .
H16 H 0.1889 0.3198 -0.3150 0.123 Uiso 1 1 calc R
C17 C 0.22607(18) 0.3357(2) -0.20403(13) 0.0849(6) Uani 1 1 d .
H17 H 0.2716 0.2497 -0.2002 0.102 Uiso 1 1 calc R
C18 C 0.6855(2) 0.1522(3) -0.07101(13) 0.1286(10) Uani 1 1 d .
H18A H 0.7715 0.1812 -0.0666 0.193 Uiso 1 1 calc R
H18B H 0.6559 0.1703 -0.1217 0.193 Uiso 1 1 calc R
H18C H 0.6784 0.0503 -0.0599 0.193 Uiso 1 1 calc R

loop_
_atom_site_aniso_label
_atom_site_aniso_U_11
_atom_site_aniso_U_22
_atom_site_aniso_U_33
_atom_site_aniso_U_23
_atom_site_aniso_U_13
_atom_site_aniso_U_12
F1A 0.078(9) 0.284(13) 0.094(9) 0.057(8) 0.008(5) -0.070(7)
F2A 0.162(8) 0.133(8) 0.215(15) -0.079(11) -0.016(10) -0.071(6)
F3A 0.060(6) 0.186(13) 0.126(15) 0.062(10) -0.016(7) -0.033(6)
F1B 0.044(8) 0.161(10) 0.063(6) 0.035(6) 0.003(7) -0.053(8)
F2B 0.22(4) 0.26(4) 0.090(8) -0.035(15) -0.021(12) -0.16(3)
F3B 0.081(6) 0.238(16) 0.19(2) 0.073(14) 0.004(12) 0.009(9)
F1C 0.072(11) 0.077(16) 0.58(6) 0.07(3) -0.01(2) -0.037(9)
F2C 0.089(19) 0.20(3) 0.097(15) 0.038(17) -0.024(14) -0.10(2)
F3C 0.062(7) 0.51(5) 0.122(18) -0.10(2) -0.005(8) 0.077(14)
O1 0.0779(8) 0.0874(10) 0.0603(8) 0.0059(7) -0.0119(6) -0.0280(8)
O2 0.1124(12) 0.0946(12) 0.0835(10) -0.0124(9) -0.0056(9) -0.0130(10)
O3 0.0843(10) 0.0964(12) 0.1154(12) -0.0070(9) 0.0141(8) -0.0145(9)
N1 0.0752(11) 0.0746(13) 0.0728(11) 0.0061(10) -0.0086(9) -0.0151(9)
C1 0.0881(17) 0.0768(18) 0.0688(15) 0.0118(13) -0.0065(12) -0.0111(14)
C2 0.0687(13) 0.0751(16) 0.0617(12) 0.0054(11) -0.0077(10) -0.0180(11)
C3 0.0710(12) 0.0756(15) 0.0714(13) 0.0078(12) -0.0119(11) -0.0177(12)
C4 0.0777(14) 0.0691(15) 0.0708(14) 0.0004(11) -0.0057(12) -0.0237(12)
C5 0.1020(16) 0.0966(18) 0.0812(15) -0.0121(14) -0.0147(14) -0.0154(14)
C6 0.157(3) 0.109(2) 0.0831(19) -0.0091(16) -0.0173(18) -0.012(2)
C7 0.159(3) 0.095(2) 0.0916(19) -0.0144(16) 0.0213(19) -0.016(2)
C8 0.119(2) 0.094(2) 0.147(2) -0.025(2) 0.013(2) -0.0053(17)
C9 0.0947(18) 0.0909(19) 0.1060(19) -0.0217(15) -0.0105(14) -0.0083(14)
C10 0.0666(13) 0.0761(16) 0.0636(13) -0.0056(12) -0.0091(11) -0.0144(12)
C11 0.092(3) 0.130(4) 0.075(3) 0.016(2) -0.017(2) -0.037(3)
C12 0.0645(12) 0.0660(16) 0.0759(15) 0.0114(13) -0.0057(11) -0.0069(11)
C13 0.0935(17) 0.087(2) 0.112(2) 0.0051(16) 0.0024(14) 0.0068(15)
C14 0.0978(18) 0.091(2) 0.159(3) 0.040(2) -0.014(2) 0.0182(16)
C15 0.102(2) 0.125(3) 0.113(2) 0.047(2) -0.0253(16) -0.0124(19)
C16 0.1121(19) 0.118(2) 0.0786(17) 0.0109(16) -0.0155(14) -0.0096(17)
C17 0.0958(15) 0.0797(17) 0.0787(14) 0.0045(14) -0.0167(12) 0.0043(13)
C18 0.1158(18) 0.112(2) 0.160(2) -0.0072(18) 0.0485(17) 0.0014(16)

loop_
_atom_type_symbol
_atom_type_description
_atom_type_scat_dispersion_real
_atom_type_scat_dispersion_imag
_atom_type_scat_source
C C 0.0033 0.0016 'International Tables Vol C Tables 4.2.6.8 and 6.1.1.4'
H H 0.0000 0.0000 'International Tables Vol C Tables 4.2.6.8 and 6.1.1.4'
N N 0.0061 0.0033 'International Tables Vol C Tables 4.2.6.8 and 6.1.1.4'
O O 0.0106 0.0060 'International Tables Vol C Tables 4.2.6.8 and 6.1.1.4'
F F 0.0171 0.0103 'International Tables Vol C Tables 4.2.6.8 and 6.1.1.4'

loop_
_geom_angle_atom_site_label_1
_geom_angle_atom_site_label_2
_geom_angle_atom_site_label_3
_geom_angle
F1B F1A F3C 60(7)
F1B F1A C11 141(8)
F3C F1A C11 82(3)
F1B F1A F1C 147(7)
F3C F1A F1C 138(3)
C11 F1A F1C 61.1(19)
F2B F2A F1C 118(5)
F2B F2A C11 63(3)
F1C F2A C11 61(2)
F2B F2A F1B 91(4)
F1C F2A F1B 28(3)
C11 F2A F1B 40.7(7)
F2B F2A F2C 19(3)
F1C F2A F2C 101(3)
C11 F2A F2C 44.6(15)
F1B F2A F2C 75.3(16)
F2C F3A F3B 155(6)
F2C F3A C11 81(6)
F3B F3A C11 90(3)
F2C F3A F2B 42(7)
F3B F3A F2B 140(3)
C11 F3A F2B 51.1(11)
F2C F3A F3C 133(7)
F3B F3A F3C 49(3)
C11 F3A F3C 53.2(10)
F2B F3A F3C 94.0(18)
F1A F1B F1C 26(5)
F1A F1B C11 29(6)
F1C F1B C11 47.1(17)
F1A F1B F3C 97(8)
F1C F1B F3C 113(3)
C11 F1B F3C 68(2)
F1A F1B F2A 26(4)
F1C F1B F2A 13.6(19)
C11 F1B F2A 37.9(8)
F3C F1B F2A 101(2)
F2A F2B F2C 150(5)
F2A F2B C11 87(3)
F2C F2B C11 64(3)
F2A F2B F1C 33(3)
F2C F2B F1C 119(4)
C11 F2B F1C 57.5(19)
F2A F2B F3A 136(3)
F2C F2B F3A 18(2)
C11 F2B F3A 52.1(15)
F1C F2B F3A 104(3)
F3A F3B F3C 104(4)
F3A F3B F2C 10(2)
F3C F3B F2C 106(4)
F3A F3B C11 57(2)
F3C F3B C11 58.6(15)
F2C F3B C11 54(3)
F1B F1C F2A 139(4)
F1B F1C C11 63(2)
F2A F1C C11 85(4)
F1B F1C F1A 7.7(14)
F2A F1C F1A 137(4)
C11 F1C F1A 56.6(19)
F1B F1C F2B 110(3)
F2A F1C F2B 29(4)
C11 F1C F2B 59.8(19)
F1A F1C F2B 108(3)
F3A F2C F2B 120(8)
F3A F2C C11 74(5)
F2B F2C C11 59(3)
F3A F2C F3B 15(4)
F2B F2C F3B 124(4)
C11 F2C F3B 70(3)
F3A F2C F2A 112(7)
F2B F2C F2A 10.7(16)
C11 F2C F2A 49(2)
F3B F2C F2A 115(3)
F1A F3C F3B 121(2)
F1A F3C C11 55.1(15)
F3B F3C C11 66.6(14)
F1A F3C F1B 23(2)
F3B F3C F1B 142(3)
C11 F3C F1B 78(2)
F1A F3C F3A 96(2)
F3B F3C F3A 27.3(13)
C11 F3C F3A 46.2(10)
F1B F3C F3A 115(2)
C10 O1 C2 115.94(14)
C1 O3 C18 114.77(17)
C10 N1 C12 123.81(17)
O2 C1 O3 124.9(2)
O2 C1 C2 123.0(2)
O3 C1 C2 112.2(2)
C3 C2 O1 120.82(17)
C3 C2 C1 125.85(19)
O1 C2 C1 112.67(18)
C2 C3 C4 130.12(18)
C2 C3 H3 114.9
C4 C3 H3 114.9
C5 C4 C9 117.7(2)
C5 C4 C3 117.7(2)
C9 C4 C3 124.6(2)
C4 C5 C6 121.2(2)
C4 C5 H5 119.4
C6 C5 H5 119.4
C7 C6 C5 120.9(3)
C7 C6 H6 119.5
C5 C6 H6 119.5
C8 C7 C6 119.7(3)
C8 C7 H7 120.1
C6 C7 H7 120.1
C7 C8 C9 119.4(3)
C7 C8 H8 120.3
C9 C8 H8 120.3
C8 C9 C4 121.0(2)
C8 C9 H9 119.5
C4 C9 H9 119.5
N1 C10 O1 122.25(17)
N1 C10 C11 129.0(3)
O1 C10 C11 108.8(2)
F1C C11 F2C 117(3)
F1C C11 F2B 63(3)
F2C C11 F2B 57(3)
F1C C11 F1B 70(3)
F2C C11 F1B 128.3(19)
F2B C11 F1B 118.3(15)
F1C C11 F1A 62(3)
F2C C11 F1A 135.2(16)
F2B C11 F1A 115.2(16)
F1B C11 F1A 9(2)
F1C C11 F3A 129.0(17)
F2C C11 F3A 25(3)
F2B C11 F3A 77(2)
F1B C11 F3A 108.0(13)
F1A C11 F3A 116.4(12)
F1C C11 F2A 35(3)
F2C C11 F2A 87(3)
F2B C11 F2A 30(2)
F1B C11 F2A 101.4(13)
F1A C11 F2A 94.9(15)
F3A C11 F2A 105.9(11)
F1C C11 F3C 103(2)
F2C C11 F3C 105(3)
F2B C11 F3C 131(2)
F1B C11 F3C 34(2)
F1A C11 F3C 43(2)
F3A C11 F3C 80.6(15)
F2A C11 F3C 129(2)
F1C C11 F3B 144.9(16)
F2C C11 F3B 56(3)
F2B C11 F3B 109.2(17)
F1B C11 F3B 87.8(16)
F1A C11 F3B 97.1(15)
F3A C11 F3B 32.8(13)
F2A C11 F3B 136.6(14)
F3C C11 F3B 54.9(16)
F1C C11 C10 107.9(10)
F2C C11 C10 110.3(14)
F2B C11 C10 115.6(15)
F1B C11 C10 115.1(7)
F1A C11 C10 111.7(8)
F3A C11 C10 117.2(8)
F2A C11 C10 107.7(8)
F3C C11 C10 113.8(12)
F3B C11 C10 106.1(9)
C13 C12 C17 119.8(2)
C13 C12 N1 119.9(2)
C17 C12 N1 119.8(2)
C12 C13 C14 119.3(2)
C12 C13 H13 120.3
C14 C13 H13 120.3
C15 C14 C13 119.5(3)
C15 C14 H14 120.2
C13 C14 H14 120.2
C16 C15 C14 120.5(3)
C16 C15 H15 119.8
C14 C15 H15 119.8
C15 C16 C17 120.8(2)
C15 C16 H16 119.6
C17 C16 H16 119.6
C12 C17 C16 120.0(2)
C12 C17 H17 120.0
C16 C17 H17 120.0
O3 C18 H18A 109.5
O3 C18 H18B 109.5
H18A C18 H18B 109.5
O3 C18 H18C 109.5
H18A C18 H18C 109.5
H18B C18 H18C 109.5

loop_
_geom_bond_atom_site_label_1
_geom_bond_atom_site_label_2
_geom_bond_distance
F1A F1B 0.37(4)
F1A F3C 0.94(5)
F1A C11 1.137(16)
F1A F1C 1.20(5)
F2A F2B 0.68(5)
F2A F1C 0.78(7)
F2A C11 1.362(18)
F2A F1B 2.17(3)
F2A F2C 1.81(7)
F3A F2C 0.54(6)
F3A F3B 0.80(3)
F3A C11 1.237(17)
F3A F2B 1.53(4)
F3A F3C 1.69(3)
F1B F1C 1.53(6)
F1B C11 1.45(2)
F1B F3C 0.82(5)
F2B F2C 1.18(6)
F2B C11 1.22(3)
F2B F1C 1.26(5)
F3B F3C 1.32(4)
F3B F2C 1.31(7)
F3B C11 1.48(3)
F1C C11 1.19(2)
F2C C11 1.27(4)
F3C C11 1.37(2)
O1 C10 1.359(2)
O1 C2 1.408(2)
O2 C1 1.196(2)
O3 C1 1.335(2)
O3 C18 1.451(2)
N1 C10 1.236(2)
N1 C12 1.418(2)
C1 C2 1.476(3)
C2 C3 1.308(2)
C3 C4 1.457(2)
C3 H3 0.9300
C4 C5 1.376(3)
C4 C9 1.385(3)
C5 C6 1.360(3)
C5 H5 0.9300
C6 C7 1.354(3)
C6 H6 0.9300
C7 C8 1.376(3)
C7 H7 0.9300
C8 C9 1.377(3)
C8 H8 0.9300
C9 H9 0.9300
C10 C11 1.520(3)
C12 C13 1.368(3)
C12 C17 1.363(2)
C13 C14 1.392(3)
C13 H13 0.9300
C14 C15 1.359(3)
C14 H14 0.9300
C15 C16 1.340(3)
C15 H15 0.9300
C16 C17 1.365(3)
C16 H16 0.9300
C17 H17 0.9300
C18 H18A 0.9600
C18 H18B 0.9600
C18 H18C 0.9600

loop_
_geom_torsion_atom_site_label_1
_geom_torsion_atom_site_label_2
_geom_torsion_atom_site_label_3
_geom_torsion_atom_site_label_4
_geom_torsion
F3C F1A F1B F1C 133(12)
C11 F1A F1B F1C 119(15)
F3C F1A F1B C11 13(8)
F1C F1A F1B C11 -119(15)
C11 F1A F1B F3C -13(8)
F1C F1A F1B F3C -133(12)
F3C F1A F1B F2A 101(13)
C11 F1A F1B F2A 88(14)
F1C F1A F1B F2A -31(6)
F2B F2A F1B F1A -98(16)
F1C F2A F1B F1A 74(16)
C11 F2A F1B F1A -53(15)
F2C F2A F1B F1A -88(15)
F2B F2A F1B F1C -171(6)
C11 F2A F1B F1C -127(5)
F2C F2A F1B F1C -161(4)
F2B F2A F1B C11 -45(3)
F1C F2A F1B C11 127(5)
F2C F2A F1B C11 -34.7(11)
F2B F2A F1B F3C -15(4)
F1C F2A F1B F3C 156(5)
C11 F2A F1B F3C 30(2)
F2C F2A F1B F3C -5(2)
F1C F2A F2B F2C 27(14)
C11 F2A F2B F2C 1(9)
F1B F2A F2B F2C 32(11)
F1C F2A F2B C11 26(5)
F1B F2A F2B C11 30.9(16)
F2C F2A F2B C11 -1(9)
C11 F2A F2B F1C -26(5)
F1B F2A F2B F1C 5(3)
F2C F2A F2B F1C -27(14)
F1C F2A F2B F3A 9(8)
C11 F2A F2B F3A -18(4)
F1B F2A F2B F3A 13(6)
F2C F2A F2B F3A -18(6)
F2C F3A F2B F2A 150(9)
F3B F3A F2B F2A 8(8)
C11 F3A F2B F2A 22(5)
F3C F3A F2B F2A -12(6)
F3B F3A F2B F2C -142(9)
C11 F3A F2B F2C -127(6)
F3C F3A F2B F2C -161(7)
F2C F3A F2B C11 127(6)
F3B F3A F2B C11 -15(4)
F3C F3A F2B C11 -34.0(15)
F2C F3A F2B F1C 155(6)
F3B F3A F2B F1C 13(5)
C11 F3A F2B F1C 27.3(14)
F3C F3A F2B F1C -7(2)
F2C F3A F3B F3C -107(19)
C11 F3A F3B F3C -37(2)
F2B F3A F3B F3C -26(5)
C11 F3A F3B F2C 69(19)
F2B F3A F3B F2C 81(18)
F3C F3A F3B F2C 107(19)
F2C F3A F3B C11 -69(19)
F2B F3A F3B C11 11(3)
F3C F3A F3B C11 37(2)
F1A F1B F1C F2A -78(15)
C11 F1B F1C F2A -42(4)
F3C F1B F1C F2A -25(6)
F1A F1B F1C C11 -36(13)
F3C F1B F1C C11 17(3)
F2A F1B F1C C11 42(4)
C11 F1B F1C F1A 36(13)
F3C F1B F1C F1A 53(14)
F2A F1B F1C F1A 78(15)
F1A F1B F1C F2B -73(14)
C11 F1B F1C F2B -37.3(19)
F3C F1B F1C F2B -20(4)
F2A F1B F1C F2B 5(4)
F2B F2A F1C F1B 10(7)
C11 F2A F1C F1B 37(3)
F2C F2A F1C F1B 18(4)
F2B F2A F1C C11 -27(5)
F1B F2A F1C C11 -37(3)
F2C F2A F1C C11 -18.5(15)
F2B F2A F1C F1A -1(7)
C11 F2A F1C F1A 26(3)
F1B F2A F1C F1A -11(2)
F2C F2A F1C F1A 7(4)
C11 F2A F1C F2B 27(5)
F1B F2A F1C F2B -10(7)
F2C F2A F1C F2B 9(4)
F3C F1A F1C F1B -109(15)
C11 F1A F1C F1B -142(14)
F1B F1A F1C F2A 110(14)
F3C F1A F1C F2A 1(6)
C11 F1A F1C F2A -31(4)
F1B F1A F1C C11 142(14)
F3C F1A F1C C11 33(4)
F1B F1A F1C F2B 110(14)
F3C F1A F1C F2B 1(5)
C11 F1A F1C F2B -32.0(18)
F2A F2B F1C F1B -173(5)
F2C F2B F1C F1B 22(4)
C11 F2B F1C F1B 38.6(18)
F3A F2B F1C F1B 13(3)
F2C F2B F1C F2A -165(7)
C11 F2B F1C F2A -148(6)
F3A F2B F1C F2A -174(6)
F2A F2B F1C C11 148(6)
F2C F2B F1C C11 -17(3)
F3A F2B F1C C11 -25.4(14)
F2A F2B F1C F1A 179(5)
F2C F2B F1C F1A 14(4)
C11 F2B F1C F1A 30.8(16)
F3A F2B F1C F1A 5(2)
F3B F3A F2C F2B 110(18)
C11 F3A F2C F2B 39(4)
F3C F3A F2C F2B 26(9)
F3B F3A F2C C11 71(18)
F2B F3A F2C C11 -39(4)
F3C F3A F2C C11 -13(6)
C11 F3A F2C F3B -71(18)
F2B F3A F2C F3B -110(18)
F3C F3A F2C F3B -84(16)
F3B F3A F2C F2A 102(18)
C11 F3A F2C F2A 31(3)
F2B F3A F2C F2A -8(3)
F3C F3A F2C F2A 18(8)
F2A F2B F2C F3A -45(13)
C11 F2B F2C F3A -44(6)
F1C F2B F2C F3A -29(7)
F2A F2B F2C C11 -1(11)
F1C F2B F2C C11 16(2)
F3A F2B F2C C11 44(6)
F2A F2B F2C F3B -28(13)
C11 F2B F2C F3B -28(3)
F1C F2B F2C F3B -12(5)
F3A F2B F2C F3B 17(5)
C11 F2B F2C F2A 1(11)
F1C F2B F2C F2A 17(9)
F3A F2B F2C F2A 45(13)
F3C F3B F2C F3A 76(19)
C11 F3B F2C F3A 104(19)
F3A F3B F2C F2B -79(19)
F3C F3B F2C F2B -3(4)
C11 F3B F2C F2B 25(3)
F3A F3B F2C C11 -104(19)
F3C F3B F2C C11 -28.1(19)
F3A F3B F2C F2A -85(19)
F3C F3B F2C F2A -9(3)
C11 F3B F2C F2A 19.6(11)
F2B F2A F2C F3A 138(13)
F1C F2A F2C F3A -17(5)
C11 F2A F2C F3A -41(5)
F1B F2A F2C F3A -9(5)
F1C F2A F2C F2B -156(12)
C11 F2A F2C F2B -179(12)
F1B F2A F2C F2B -147(11)
F2B F2A F2C C11 179(12)
F1C F2A F2C C11 23(2)
F1B F2A F2C C11 31.9(11)
F2B F2A F2C F3B 154(12)
F1C F2A F2C F3B -2(3)
C11 F2A F2C F3B -24.7(13)
F1B F2A F2C F3B 7.2(17)
F1B F1A F3C F3B -161(5)
C11 F1A F3C F3B 11(3)
F1C F1A F3C F3B -18(6)
F1B F1A F3C C11 -172(5)
F1C F1A F3C C11 -29(3)
C11 F1A F3C F1B 172(5)
F1C F1A F3C F1B 143(6)
F1B F1A F3C F3A -149(5)
C11 F1A F3C F3A 22.9(16)
F1C F1A F3C F3A -6(5)
F3A F3B F3C F1A 27(5)
F2C F3B F3C F1A 17(4)
C11 F3B F3C F1A -10(3)
F3A F3B F3C C11 36(2)
F2C F3B F3C C11 26.6(18)
F3A F3B F3C F1B 14(6)
F2C F3B F3C F1B 5(6)
C11 F3B F3C F1B -22(5)
F2C F3B F3C F3A -10(2)
C11 F3B F3C F3A -36(2)
F1C F1B F3C F1A -20(4)
C11 F1B F3C F1A -7(4)
F2A F1B F3C F1A -26(4)
F1A F1B F3C F3B 28(7)
F1C F1B F3C F3B 7(6)
C11 F1B F3C F3B 21(5)
F2A F1B F3C F3B 1(6)
F1A F1B F3C C11 7(4)
F1C F1B F3C C11 -13(2)
F2A F1B F3C C11 -19.2(12)
F1A F1B F3C F3A 35(5)
F1C F1B F3C F3A 15(4)
C11 F1B F3C F3A 27.9(17)
F2A F1B F3C F3A 9(3)
F2C F3A F3C F1A -10(9)
F3B F3A F3C F1A -157(4)
C11 F3A F3C F1A -26.2(18)
F2B F3A F3C F1A 7(3)
F2C F3A F3C F3B 147(9)
C11 F3A F3C F3B 131(3)
F2B F3A F3C F3B 164(3)
F2C F3A F3C C11 16(7)
F3B F3A F3C C11 -131(3)
F2B F3A F3C C11 32.9(16)
F2C F3A F3C F1B -24(9)
F3B F3A F3C F1B -170(4)
C11 F3A F3C F1B -39(2)
F2B F3A F3C F1B -6(3)
C18 O3 C1 O2 -1.0(3)
C18 O3 C1 C2 178.20(17)
C10 O1 C2 C3 122.7(2)
C10 O1 C2 C1 -66.1(2)
O2 C1 C2 C3 169.0(2)
O3 C1 C2 C3 -10.1(3)
O2 C1 C2 O1 -1.6(3)
O3 C1 C2 O1 179.19(15)
O1 C2 C3 C4 -5.7(3)
C1 C2 C3 C4 -175.71(18)
C2 C3 C4 C5 157.1(2)
C2 C3 C4 C9 -21.6(3)
C9 C4 C5 C6 0.3(3)
C3 C4 C5 C6 -178.43(19)
C4 C5 C6 C7 -0.2(4)
C5 C6 C7 C8 -0.9(4)
C6 C7 C8 C9 1.7(4)
C7 C8 C9 C4 -1.5(4)
C5 C4 C9 C8 0.5(3)
C3 C4 C9 C8 179.2(2)
C12 N1 C10 O1 175.85(18)
C12 N1 C10 C11 -5.1(4)
C2 O1 C10 N1 -17.3(3)
C2 O1 C10 C11 163.5(3)
F1B F1C C11 F2C -124(2)
F2A F1C C11 F2C 30(3)
F1A F1C C11 F2C -129(2)
F2B F1C C11 F2C 15(3)
F1B F1C C11 F2B -139(2)
F2A F1C C11 F2B 15(3)
F1A F1C C11 F2B -144(2)
F2A F1C C11 F1B 154(3)
F1A F1C C11 F1B -5.4(16)
F2B F1C C11 F1B 139(2)
F1B F1C C11 F1A 5.4(16)
F2A F1C C11 F1A 159(3)
F2B F1C C11 F1A 144(2)
F1B F1C C11 F3A -97(3)
F2A F1C C11 F3A 56(4)
F1A F1C C11 F3A -103(3)
F2B F1C C11 F3A 42(4)
F1B F1C C11 F2A -154(3)
F1A F1C C11 F2A -159(3)
F2B F1C C11 F2A -15(3)
F1B F1C C11 F3C -9.4(12)
F2A F1C C11 F3C 144(2)
F1A F1C C11 F3C -14.8(17)
F2B F1C C11 F3C 130(2)
F1B F1C C11 F3B -54(4)
F2A F1C C11 F3B 99(5)
F1A F1C C11 F3B -60(4)
F2B F1C C11 F3B 85(5)
F1B F1C C11 C10 110.9(12)
F2A F1C C11 C10 -95(2)
F1A F1C C11 C10 105.6(11)
F2B F1C C11 C10 -110.1(17)
F3A F2C C11 F1C 125(6)
F2B F2C C11 F1C -16(3)
F3B F2C C11 F1C 140(3)
F2A F2C C11 F1C -16(2)
F3A F2C C11 F2B 141(6)
F3B F2C C11 F2B 156(3)
F2A F2C C11 F2B 0(3)
F3A F2C C11 F1B 39(7)
F2B F2C C11 F1B -102(3)
F3B F2C C11 F1B 54(3)
F2A F2C C11 F1B -102(3)
F3A F2C C11 F1A 48(8)
F2B F2C C11 F1A -93(4)
F3B F2C C11 F1A 63(4)
F2A F2C C11 F1A -94(3)
F2B F2C C11 F3A -141(6)
F3B F2C C11 F3A 15(5)
F2A F2C C11 F3A -141(5)
F3A F2C C11 F2A 141(5)
F2B F2C C11 F2A 0(3)
F3B F2C C11 F2A 156.1(15)
F3A F2C C11 F3C 12(6)
F2B F2C C11 F3C -129(3)
F3B F2C C11 F3C 27(3)
F2A F2C C11 F3C -129(2)
F3A F2C C11 F3B -15(5)
F2B F2C C11 F3B -156(3)
F2A F2C C11 F3B -156.1(15)
F3A F2C C11 C10 -111(5)
F2B F2C C11 C10 108(2)
F3B F2C C11 C10 -96.2(17)
F2A F2C C11 C10 107.7(13)
F2A F2B C11 F1C -17(4)
F2C F2B C11 F1C 164(3)
F3A F2B C11 F1C 148(2)
F2A F2B C11 F2C 180(5)
F1C F2B C11 F2C -164(3)
F3A F2B C11 F2C -16(2)
F2A F2B C11 F1B -61(4)
F2C F2B C11 F1B 119(2)
F1C F2B C11 F1B -45(3)
F3A F2B C11 F1B 103.5(17)
F2A F2B C11 F1A -51(4)
F2C F2B C11 F1A 129(2)
F1C F2B C11 F1A -35(2)
F3A F2B C11 F1A 113.3(16)
F2A F2B C11 F3A -165(4)
F2C F2B C11 F3A 16(2)
F1C F2B C11 F3A -148(2)
F2C F2B C11 F2A -180(5)
F1C F2B C11 F2A 17(4)
F3A F2B C11 F2A 165(4)
F2A F2B C11 F3C -100(4)
F2C F2B C11 F3C 81(3)
F1C F2B C11 F3C -83(3)
F3A F2B C11 F3C 65(3)
F2A F2B C11 F3B -159(3)
F2C F2B C11 F3B 21(3)
F1C F2B C11 F3B -143(2)
F3A F2B C11 F3B 5.4(15)
F2A F2B C11 C10 81(4)
F2C F2B C11 C10 -98(2)
F1C F2B C11 C10 97.9(17)
F3A F2B C11 C10 -114.1(11)
F1A F1B C11 F1C 31(8)
F3C F1B C11 F1C -163(3)
F2A F1B C11 F1C -14.9(19)
F1A F1B C11 F2C 141(9)
F1C F1B C11 F2C 110(4)
F3C F1B C11 F2C -54(4)
F2A F1B C11 F2C 95(4)
F1A F1B C11 F2B 73(8)
F1C F1B C11 F2B 42(2)
F3C F1B C11 F2B -122(3)
F2A F1B C11 F2B 27(3)
F1C F1B C11 F1A -31(8)
F3C F1B C11 F1A 166(9)
F2A F1B C11 F1A -46(8)
F1A F1B C11 F3A 157(8)
F1C F1B C11 F3A 125.9(17)
F3C F1B C11 F3A -37(2)
F2A F1B C11 F3A 111.0(12)
F1A F1B C11 F2A 46(8)
F1C F1B C11 F2A 14.9(19)
F3C F1B C11 F2A -148(2)
F1A F1B C11 F3C -166(9)
F1C F1B C11 F3C 163(3)
F2A F1B C11 F3C 148(2)
F1A F1B C11 F3B -177(8)
F1C F1B C11 F3B 152.2(15)
F3C F1B C11 F3B -11(2)
F2A F1B C11 F3B 137.3(14)
F1A F1B C11 C10 -70(8)
F1C F1B C11 C10 -101.0(17)
F3C F1B C11 C10 96(2)
F2A F1B C11 C10 -116.0(13)
F1B F1A C11 F1C -147(8)
F3C F1A C11 F1C -158(3)
F1B F1A C11 F2C -45(10)
F3C F1A C11 F2C -56(5)
F1C F1A C11 F2C 102(4)
F1B F1A C11 F2B -112(8)
F3C F1A C11 F2B -124(3)
F1C F1A C11 F2B 35(2)
F3C F1A C11 F1B -12(7)
F1C F1A C11 F1B 147(8)
F1B F1A C11 F3A -24(9)
F3C F1A C11 F3A -36(3)
F1C F1A C11 F3A 122.2(17)
F1B F1A C11 F2A -135(8)
F3C F1A C11 F2A -147(2)
F1C F1A C11 F2A 11.8(18)
F1B F1A C11 F3C 12(7)
F1C F1A C11 F3C 158(3)
F1B F1A C11 F3B 3(8)
F3C F1A C11 F3B -8(2)
F1C F1A C11 F3B 150.0(15)
F1B F1A C11 C10 114(8)
F3C F1A C11 C10 102(2)
F1C F1A C11 C10 -99.5(15)
F2C F3A C11 F1C -70(7)
F3B F3A C11 F1C 133(4)
F2B F3A C11 F1C -37(4)
F3C F3A C11 F1C 99(3)
F3B F3A C11 F2C -157(7)
F2B F3A C11 F2C 33(6)
F3C F3A C11 F2C 168(6)
F2C F3A C11 F2B -33(6)
F3B F3A C11 F2B 171(3)
F3C F3A C11 F2B 136(2)
F2C F3A C11 F1B -148(6)
F3B F3A C11 F1B 55(3)
F2B F3A C11 F1B -115.9(16)
F3C F3A C11 F1B 20(2)
F2C F3A C11 F1A -144(6)
F3B F3A C11 F1A 59(3)
F2B F3A C11 F1A -111.8(18)
F3C F3A C11 F1A 24(2)
F2C F3A C11 F2A -41(6)
F3B F3A C11 F2A 163(2)
F2B F3A C11 F2A -8(2)
F3C F3A C11 F2A 128(2)
F2C F3A C11 F3C -168(6)
F3B F3A C11 F3C 35(3)
F2B F3A C11 F3C -136(2)
F2C F3A C11 F3B 157(7)
F2B F3A C11 F3B -171(3)
F3C F3A C11 F3B -35(3)
F2C F3A C11 C10 80(6)
F3B F3A C11 C10 -77(2)
F2B F3A C11 C10 112.2(15)
F3C F3A C11 C10 -112.0(17)
F2B F2A C11 F1C 153(5)
F1B F2A C11 F1C 25(3)
F2C F2A C11 F1C 154(2)
F2B F2A C11 F2C 0(4)
F1C F2A C11 F2C -154(2)
F1B F2A C11 F2C -128.5(17)
F1C F2A C11 F2B -153(5)
F1B F2A C11 F2B -128(4)
F2C F2A C11 F2B 0(4)
F2B F2A C11 F1B 128(4)
F1C F2A C11 F1B -25(3)
F2C F2A C11 F1B 128.5(17)
F2B F2A C11 F1A 135(4)
F1C F2A C11 F1A -19(2)
F1B F2A C11 F1A 6.7(17)
F2C F2A C11 F1A 135.1(16)
F2B F2A C11 F3A 16(4)
F1C F2A C11 F3A -138(2)
F1B F2A C11 F3A -112.6(12)
F2C F2A C11 F3A 15.9(17)
F2B F2A C11 F3C 106(4)
F1C F2A C11 F3C -47(3)
F1B F2A C11 F3C -22.0(17)
F2C F2A C11 F3C 106(2)
F2B F2A C11 F3B 29(5)
F1C F2A C11 F3B -124(2)
F1B F2A C11 F3B -99.1(19)
F2C F2A C11 F3B 29(2)
F2B F2A C11 C10 -111(4)
F1C F2A C11 C10 96(2)
F1B F2A C11 C10 121.3(11)
F2C F2A C11 C10 -110.3(14)
F1A F3C C11 F1C 19(3)
F3B F3C C11 F1C -150.3(18)
F1B F3C C11 F1C 16(3)
F3A F3C C11 F1C -128.1(18)
F1A F3C C11 F2C 143(3)
F3B F3C C11 F2C -27(3)
F1B F3C C11 F2C 139(2)
F3A F3C C11 F2C -5(3)
F1A F3C C11 F2B 84(3)
F3B F3C C11 F2B -86(3)
F1B F3C C11 F2B 81(2)
F3A F3C C11 F2B -63(3)
F1A F3C C11 F1B 3(2)
F3B F3C C11 F1B -166(3)
F3A F3C C11 F1B -144(2)
F3B F3C C11 F1A -170(3)
F1B F3C C11 F1A -3(2)
F3A F3C C11 F1A -148(2)
F1A F3C C11 F3A 148(2)
F3B F3C C11 F3A -22.2(18)
F1B F3C C11 F3A 144(2)
F1A F3C C11 F2A 45(2)
F3B F3C C11 F2A -125(3)
F1B F3C C11 F2A 41(2)
F3A F3C C11 F2A -103(2)
F1A F3C C11 F3B 170(3)
F1B F3C C11 F3B 166(3)
F3A F3C C11 F3B 22.2(18)
F1A F3C C11 C10 -97(2)
F3B F3C C11 C10 93.5(13)
F1B F3C C11 C10 -100(2)
F3A F3C C11 C10 115.7(11)
F3A F3B C11 F1C -79(5)
F3C F3B C11 F1C 57(4)
F2C F3B C11 F1C -91(5)
F3A F3B C11 F2C 11(3)
F3C F3B C11 F2C 148(3)
F3A F3B C11 F2B -10(3)
F3C F3B C11 F2B 127(2)
F2C F3B C11 F2B -21(2)
F3A F3B C11 F1B -129(2)
F3C F3B C11 F1B 7(2)
F2C F3B C11 F1B -140.4(19)
F3A F3B C11 F1A -129(2)
F3C F3B C11 F1A 7(2)
F2C F3B C11 F1A -141(2)
F3C F3B C11 F3A 136(3)
F2C F3B C11 F3A -11(3)
F3A F3B C11 F2A -25(3)
F3C F3B C11 F2A 112(3)
F2C F3B C11 F2A -36(2)
F3A F3B C11 F3C -136(3)
F2C F3B C11 F3C -148(3)
F3A F3B C11 C10 116(2)
F3C F3B C11 C10 -108.0(17)
F2C F3B C11 C10 104.0(18)
N1 C10 C11 F1C 134(4)
O1 C10 C11 F1C -47(3)
N1 C10 C11 F2C 4(3)
O1 C10 C11 F2C -176(3)
N1 C10 C11 F2B 66(2)
O1 C10 C11 F2B -114.8(19)
N1 C10 C11 F1B -150.3(12)
O1 C10 C11 F1B 28.8(13)
N1 C10 C11 F1A -159.7(14)
O1 C10 C11 F1A 19.5(15)
N1 C10 C11 F3A -21.8(13)
O1 C10 C11 F3A 157.4(12)
N1 C10 C11 F2A 97.4(10)
O1 C10 C11 F2A -83.5(9)
N1 C10 C11 F3C -113(2)
O1 C10 C11 F3C 66(2)
N1 C10 C11 F3B -55.1(16)
O1 C10 C11 F3B 124.1(15)
C10 N1 C12 C13 102.4(2)
C10 N1 C12 C17 -84.7(2)
C17 C12 C13 C14 2.3(3)
N1 C12 C13 C14 175.16(18)
C12 C13 C14 C15 -1.6(3)
C13 C14 C15 C16 0.1(4)
C14 C15 C16 C17 0.7(4)
C13 C12 C17 C16 -1.5(3)
N1 C12 C17 C16 -174.39(17)
C15 C16 C17 C12 0.0(3)
